data_1527707
loop_
_publ_author_name
'Kuz'ma, Yu.B.'
'Laube, E.'

_publ_section_title
;
 Die Kristallstrukturen von Y Ag2, Y Au2 and Y Zn2
;
_journal_name_full 'Monatshefte fuer Chemie (-108,1977)'
_journal_page_first 1496
_journal_page_last 1502
_journal_volume 96
_journal_year 1965
_chemical_formula_sum 'Y Zn12'
_space_group_IT_number 139
_symmetry_space_group_name_Hall '-I 4 2'
_symmetry_space_group_name_H-M 'I 4/m m m'
_cell_angle_alpha 90
_cell_angle_beta 90
_cell_angle_gamma 90
_cell_formula_units_Z 2
_cell_length_a 8.875
_cell_length_b 8.875
_cell_length_c 5.192
_cell_volume 408.951
_citation_journal_id_ASTM MOCHAP
_cod_data_source_file Kuzma_MOCHAP_1965_171.cif
_cod_data_source_block Y1Zn12
_cod_original_cell_volume 408.9511
_cod_original_formula_sum 'Y1 Zn12'
_cod_database_code 1527707

loop_
_symmetry_equiv_pos_as_xyz
x,y,z
-y,x,z
-x,-y,z
y,-x,z
x,-y,-z
y,x,-z
-x,y,-z
-y,-x,-z
-x,-y,-z
y,-x,-z
x,y,-z
-y,x,-z
-x,y,z
-y,-x,z
x,-y,z
y,x,z
x+1/2,y+1/2,z+1/2
-y+1/2,x+1/2,z+1/2
-x+1/2,-y+1/2,z+1/2
y+1/2,-x+1/2,z+1/2
x+1/2,-y+1/2,-z+1/2
y+1/2,x+1/2,-z+1/2
-x+1/2,y+1/2,-z+1/2
-y+1/2,-x+1/2,-z+1/2
-x+1/2,-y+1/2,-z+1/2
y+1/2,-x+1/2,-z+1/2
x+1/2,y+1/2,-z+1/2
-y+1/2,x+1/2,-z+1/2
-x+1/2,y+1/2,z+1/2
-y+1/2,-x+1/2,z+1/2
x+1/2,-y+1/2,z+1/2
y+1/2,x+1/2,z+1/2

loop_
_atom_site_label
_atom_site_type_symbol
_atom_site_fract_x
_atom_site_fract_y
_atom_site_fract_z
_atom_site_occupancy
_atom_site_U_iso_or_equiv
Zn2 Zn 0.353 0 0 1 0.0
Y1 Y 0 0 0 1 0.0
Zn3 Zn 0.285 0.5 0 1 0.0
Zn1 Zn 0.25 0.25 0.25 1 0.0
